data_4342109
loop_
_publ_author_name
'Parker, T. Gannon'
'Chown, Amanda L.'
'Beehler, Austin'
'Pubbi, Divya'
'Cross, Justin N.'
'Albrecht-Schmitt, Thomas E'

_publ_section_title
;
 Ionothermal Synthesis of Tetranuclear Borate Clusters Containing f- and
 p-Block Metals.
;
_journal_issue 2
_journal_name_full 'Inorganic chemistry'
_journal_page_first 570
_journal_page_last 575
_journal_paper_doi 10.1021/ic502461d
_journal_volume 54
_journal_year 2015
_chemical_formula_moiety 'B22 Eu4 O36, (H2 O)13, (O H)6'
_chemical_formula_sum 'B22 Eu4 H32 O55'
_chemical_formula_weight 1725.66
_chemical_name_systematic
; 
 ? 
;
_space_group_IT_number 197
_symmetry_cell_setting cubic
_symmetry_space_group_name_Hall 'I 2 2 3'
_symmetry_space_group_name_H-M 'I 2 3'
_atom_sites_solution_hydrogens notdet
_atom_sites_solution_primary direct
_atom_sites_solution_secondary difmap
_audit_creation_method SHELXL-97
_cell_angle_alpha 90.00
_cell_angle_beta 90.00
_cell_angle_gamma 90.00
_cell_formula_units_Z 2
_cell_length_a 17.8869(8)
_cell_length_b 17.8869(8)
_cell_length_c 17.8869(8)
_cell_measurement_reflns_used 26.29
_cell_measurement_temperature 100(2)
_cell_measurement_theta_max 29.33
_cell_measurement_theta_min 7.79
_cell_volume 5722.8(4)
_computing_cell_refinement 'SAINT (Bruker, 1999)'
_computing_data_collection 'SMART (Bruker, 2000)'
_computing_data_reduction 'SAINT (Bruker, 1999)'
_computing_molecular_graphics 'SHELXP-97 (Sheldrick, 1997), CrystalMaker (Kohn, 1995)'
_computing_publication_material 'publCIF (Westrip, 2010)'
_computing_structure_refinement 'SHELXL-97 (Sheldrick, 1997)'
_computing_structure_solution 'SHELXS-97 (Sheldrick, 1997)'
_diffrn_ambient_temperature 100(2)
_diffrn_measured_fraction_theta_full 0.999
_diffrn_measured_fraction_theta_max 0.999
_diffrn_measurement_device_type 'Bruker D8 Quest'
_diffrn_measurement_method '0.5\% wide \w exposures'
_diffrn_radiation_monochromator graphite
_diffrn_radiation_source 'I\ms microfocused'
_diffrn_radiation_type MoK\a
_diffrn_radiation_wavelength 0.71073
_diffrn_reflns_av_R_equivalents 0.1014
_diffrn_reflns_av_sigmaI/netI 0.0254
_diffrn_reflns_limit_h_max 24
_diffrn_reflns_limit_h_min -24
_diffrn_reflns_limit_k_max 24
_diffrn_reflns_limit_k_min -24
_diffrn_reflns_limit_l_max 24
_diffrn_reflns_limit_l_min -24
_diffrn_reflns_number 49285
_diffrn_reflns_theta_full 29.33
_diffrn_reflns_theta_max 29.33
_diffrn_reflns_theta_min 2.79
_exptl_absorpt_coefficient_mu 2.220
_exptl_absorpt_correction_T_max 0.514
_exptl_absorpt_correction_T_min 0.428
_exptl_absorpt_correction_type multi-scan
_exptl_absorpt_process_details sheltxprep
_exptl_crystal_colour Colorless
_exptl_crystal_density_diffrn 1.001
_exptl_crystal_density_method 'not measured'
_exptl_crystal_description Prismatic
_exptl_crystal_F_000 1604
_exptl_crystal_size_max 0.4
_exptl_crystal_size_mid 0.35
_exptl_crystal_size_min 0.3
_platon_squeeze_details ' Gd4BO'
_refine_diff_density_max 1.477
_refine_diff_density_min -0.809
_refine_diff_density_rms 0.159
_refine_ls_abs_structure_details 'Flack H D (1983), Acta Cryst. A39, 876-881'
_refine_ls_abs_structure_Flack 0.00
_refine_ls_extinction_method none
_refine_ls_goodness_of_fit_ref 1.065
_refine_ls_hydrogen_treatment noref
_refine_ls_matrix_type full
_refine_ls_number_parameters 74
_refine_ls_number_reflns 2629
_refine_ls_number_restraints 0
_refine_ls_restrained_S_all 1.065
_refine_ls_R_factor_all 0.0646
_refine_ls_R_factor_gt 0.0631
_refine_ls_shift/su_max 0.000
_refine_ls_shift/su_mean 0.000
_refine_ls_structure_factor_coef Fsqd
_refine_ls_weighting_details 'calc w=1/[\s^2^(Fo^2^)+(0.1449P)^2^+0.0000P] where P=(Fo^2^+2Fc^2^)/3'
_refine_ls_weighting_scheme calc
_refine_ls_wR_factor_gt 0.1755
_refine_ls_wR_factor_ref 0.1766
_reflns_number_gt 2479
_reflns_number_total 2629
_reflns_threshold_expression >2sigma(I)
_cod_data_source_file ic502461d_si_002.cif
_cod_data_source_block g9
_cod_depositor_comments
;
The following automatic conversions were performed:

'_symmetry_cell_setting' value 'Cubic' changed to 'cubic' according
to
/home/saulius/struct/COD-crude-data--automatic-downloads/rss-feeds/ACS/lib/dictionaries/cif_core.dic
dictionary named 'cif_core.dic' version 2.4.2 from 2011-04-26.

Automatic conversion script
Id: cif_fix_values 2935 2014-11-11 08:27:57Z andrius 

 Adding full bibliography for 4342104--4342112.cif.
;
_cod_database_code 4342109

loop_
_symmetry_equiv_pos_as_xyz
'x, y, z'
'-x, -y, z'
'-x, y, -z'
'x, -y, -z'
'z, x, y'
'z, -x, -y'
'-z, -x, y'
'-z, x, -y'
'y, z, x'
'-y, z, -x'
'y, -z, -x'
'-y, -z, x'
'x+1/2, y+1/2, z+1/2'
'-x+1/2, -y+1/2, z+1/2'
'-x+1/2, y+1/2, -z+1/2'
'x+1/2, -y+1/2, -z+1/2'
'z+1/2, x+1/2, y+1/2'
'z+1/2, -x+1/2, -y+1/2'
'-z+1/2, -x+1/2, y+1/2'
'-z+1/2, x+1/2, -y+1/2'
'y+1/2, z+1/2, x+1/2'
'-y+1/2, z+1/2, -x+1/2'
'y+1/2, -z+1/2, -x+1/2'
'-y+1/2, -z+1/2, x+1/2'

loop_
_atom_site_label
_atom_site_type_symbol
_atom_site_fract_x
_atom_site_fract_y
_atom_site_fract_z
_atom_site_U_iso_or_equiv
_atom_site_adp_type
_atom_site_occupancy
_atom_site_symmetry_multiplicity
_atom_site_calc_flag
_atom_site_refinement_flags
_atom_site_disorder_assembly
_atom_site_disorder_group
O1 O 0.0765(4) -0.2215(3) -0.2185(3) 0.0702(13) Uiso 1 1 d . . .
B1 B -0.0692(12) 0.0186(14) -0.2935(7) 0.091(6) Uani 0.568(18) 1 d P A 1
B1' B -0.0177(14) 0.0675(19) -0.2937(10) 0.091(6) Uani 0.432(18) 1 d P A 2
Eu1 Eu 0.115557(12) -0.115557(12) -0.115557(12) 0.0511(2) Uani 1 3 d S . .
B2 B 0.0000 0.0000 -0.1673(3) 0.060(3) Uani 1 2 d S . .
O2 O -0.1274(12) 0.0336(11) -0.3352(7) 0.112(4) Uani 0.494(12) 1 d P A 1
O2' O -0.0346(11) 0.1277(12) -0.3336(7) 0.112(4) Uani 0.506(12) 1 d P A 2
B3 B 0.0623(10) 0.0623(10) -0.0623(10) 0.096(7) Uani 1 3 d S . .
O3 O 0.0000 0.0000 -0.3249(3) 0.097(3) Uani 1 2 d S . .
O4 O -0.0681(8) 0.0108(8) -0.2108(5) 0.074(2) Uani 0.481(10) 1 d P . 1
O4' O -0.0092(7) 0.0682(7) -0.2099(4) 0.074(2) Uani 0.519(10) 1 d P . 2
O5 O -0.0136(4) -0.0658(5) -0.1203(4) 0.0446(10) Uani 0.495(8) 1 d P . 1
O5' O 0.0657(4) 0.0119(4) -0.1210(4) 0.0446(10) Uani 0.505(8) 1 d P . 2
O6 O 0.0000 0.0000 0.0000 0.058(4) Uani 1 12 d S . .

loop_
_atom_site_aniso_label
_atom_site_aniso_U_11
_atom_site_aniso_U_22
_atom_site_aniso_U_33
_atom_site_aniso_U_23
_atom_site_aniso_U_13
_atom_site_aniso_U_12
B1 0.094(9) 0.145(14) 0.033(4) -0.040(7) 0.037(6) -0.021(9)
B1' 0.094(9) 0.145(14) 0.033(4) -0.040(7) 0.037(6) -0.021(9)
Eu1 0.0511(2) 0.0511(2) 0.0511(2) -0.00997(10) 0.00997(10) 0.00997(10)
B2 0.094(7) 0.078(6) 0.007(2) 0.000 0.000 -0.005(6)
O2 0.144(10) 0.142(9) 0.048(4) -0.002(5) 0.001(5) -0.013(9)
O2' 0.144(10) 0.142(9) 0.048(4) -0.002(5) 0.001(5) -0.013(9)
B3 0.096(7) 0.096(7) 0.096(7) -0.048(9) -0.048(9) 0.048(9)
O3 0.123(8) 0.148(9) 0.021(2) 0.000 0.000 0.058(7)
O4 0.094(5) 0.097(5) 0.032(2) -0.026(3) 0.024(3) 0.030(4)
O4' 0.094(5) 0.097(5) 0.032(2) -0.026(3) 0.024(3) 0.030(4)
O5 0.048(2) 0.051(2) 0.035(2) 0.001(2) 0.002(2) 0.002(2)
O5' 0.048(2) 0.051(2) 0.035(2) 0.001(2) 0.002(2) 0.002(2)
O6 0.058(4) 0.058(4) 0.058(4) 0.000 0.000 0.000

loop_
_atom_type_symbol
_atom_type_description
_atom_type_scat_dispersion_real
_atom_type_scat_dispersion_imag
_atom_type_scat_source
B B 0.0013 0.0007 'International Tables Vol C Tables 4.2.6.8 and 6.1.1.4'
O O 0.0106 0.0060 'International Tables Vol C Tables 4.2.6.8 and 6.1.1.4'
Eu Eu -0.1578 3.6682 'International Tables Vol C Tables 4.2.6.8 and 6.1.1.4'

loop_
_geom_angle_atom_site_label_1
_geom_angle_atom_site_label_2
_geom_angle_atom_site_label_3
_geom_angle
_geom_angle_site_symmetry_1
_geom_angle_site_symmetry_3
O2 B1 O3 121.6(11) . .
O2 B1 O4 126.6(14) . .
O3 B1 O4 111.5(17) . .
O2' B1' O3 123.3(13) . .
O2' B1' O4' 124(2) . .
O3 B1' O4' 113(2) . .
O5' Eu1 O5' 73.3(3) 7 10
O5' Eu1 O5' 73.3(3) 7 .
O5' Eu1 O5' 73.3(3) 10 .
O5' Eu1 O5 47.5(3) 7 7
O5' Eu1 O5 86.5(2) 10 7
O5' Eu1 O5 32.8(3) . 7
O5' Eu1 O5 32.8(3) 7 10
O5' Eu1 O5 47.5(3) 10 10
O5' Eu1 O5 86.5(2) . 10
O5 Eu1 O5 73.1(3) 7 10
O5' Eu1 O5 86.5(2) 7 .
O5' Eu1 O5 32.8(3) 10 .
O5' Eu1 O5 47.5(3) . .
O5 Eu1 O5 73.1(3) 7 .
O5 Eu1 O5 73.1(3) 10 .
O5' Eu1 O4 37.5(3) 7 8
O5' Eu1 O4 110.6(3) 10 8
O5' Eu1 O4 88.0(4) . 8
O5 Eu1 O4 55.2(3) 7 8
O5 Eu1 O4 65.6(3) 10 8
O5 Eu1 O4 120.3(3) . 8
O5' Eu1 O4 88.0(4) 7 9
O5' Eu1 O4 37.5(3) 10 9
O5' Eu1 O4 110.6(3) . 9
O5 Eu1 O4 120.3(3) 7 9
O5 Eu1 O4 55.2(3) 10 9
O5 Eu1 O4 65.6(3) . 9
O4 Eu1 O4 115.31(18) 8 9
O5' Eu1 O4 110.6(3) 7 2
O5' Eu1 O4 88.0(4) 10 2
O5' Eu1 O4 37.5(3) . 2
O5 Eu1 O4 65.6(3) 7 2
O5 Eu1 O4 120.3(3) 10 2
O5 Eu1 O4 55.2(3) . 2
O4 Eu1 O4 115.31(18) 8 2
O4 Eu1 O4 115.31(18) 9 2
O5' Eu1 O4' 54.7(3) 7 8
O5' Eu1 O4' 120.0(3) 10 8
O5' Eu1 O4' 65.2(3) . 8
O5 Eu1 O4' 37.1(3) 7 8
O5 Eu1 O4' 87.5(3) 10 8
O5 Eu1 O4' 110.1(3) . 8
O4 Eu1 O4' 31.9(5) 8 8
O4 Eu1 O4' 142.6(5) 9 8
O4 Eu1 O4' 84.5(4) 2 8
O5' Eu1 O4' 120.0(3) 7 2
O5' Eu1 O4' 65.2(3) 10 2
O5' Eu1 O4' 54.7(3) . 2
O5 Eu1 O4' 87.5(3) 7 2
O5 Eu1 O4' 110.1(3) 10 2
O5 Eu1 O4' 37.1(3) . 2
O4 Eu1 O4' 142.6(5) 8 2
O4 Eu1 O4' 84.5(4) 9 2
O4 Eu1 O4' 31.9(5) 2 2
O4' Eu1 O4' 114.93(17) 8 2
O5' Eu1 O4' 65.2(3) 7 9
O5' Eu1 O4' 54.7(3) 10 9
O5' Eu1 O4' 120.0(3) . 9
O5 Eu1 O4' 110.1(3) 7 9
O5 Eu1 O4' 37.1(3) 10 9
O5 Eu1 O4' 87.5(3) . 9
O4 Eu1 O4' 84.5(4) 8 9
O4 Eu1 O4' 31.9(5) 9 9
O4 Eu1 O4' 142.6(5) 2 9
O4' Eu1 O4' 114.93(17) 8 9
O4' Eu1 O4' 114.93(17) 2 9
O4' B2 O4' 116.4(7) 2 .
O4' B2 O5' 109.4(5) 2 .
O4' B2 O5' 105.6(6) . .
O4' B2 O5' 105.6(6) 2 2
O4' B2 O5' 109.4(5) . 2
O5' B2 O5' 110.7(7) . 2
O4' B2 O4 85.7(6) 2 .
O4' B2 O4 60.8(8) . .
O5' B2 O4 163.8(6) . .
O5' B2 O4 69.4(5) 2 .
O4' B2 O4 60.8(8) 2 2
O4' B2 O4 85.7(6) . 2
O5' B2 O4 69.4(5) . 2
O5' B2 O4 163.8(6) 2 2
O4 B2 O4 115.5(7) . 2
O4' B2 O5 163.5(6) 2 2
O4' B2 O5 69.2(5) . 2
O5' B2 O5 54.7(4) . 2
O5' B2 O5 85.8(5) 2 2
O4 B2 O5 109.8(5) . 2
O4 B2 O5 105.9(7) 2 2
O4' B2 O5 69.2(5) 2 .
O4' B2 O5 163.5(6) . .
O5' B2 O5 85.8(5) . .
O5' B2 O5 54.7(4) 2 .
O4 B2 O5 105.9(7) . .
O4 B2 O5 109.8(5) 2 .
O5 B2 O5 110.1(7) 2 .
O4' B2 Eu1 61.0(3) 2 .
O4' B2 Eu1 143.4(5) . .
O5' B2 Eu1 51.8(3) . .
O5' B2 Eu1 106.0(3) 2 .
O4 B2 Eu1 144.4(5) . .
O4 B2 Eu1 60.6(3) 2 .
O5 B2 Eu1 104.8(3) 2 .
O5 B2 Eu1 53.0(3) . .
O4' B2 Eu1 143.4(5) 2 2
O4' B2 Eu1 61.0(3) . 2
O5' B2 Eu1 106.0(3) . 2
O5' B2 Eu1 51.8(3) 2 2
O4 B2 Eu1 60.6(3) . 2
O4 B2 Eu1 144.4(5) 2 2
O5 B2 Eu1 53.0(3) 2 2
O5 B2 Eu1 104.8(3) . 2
Eu1 B2 Eu1 144.9(2) . 2
O5 B3 O5 119.1(5) 12 2
O5 B3 O5 119.1(5) 12 7
O5 B3 O5 119.1(5) 2 7
O5 B3 O5' 60.9(5) 12 8
O5 B3 O5' 169(3) 2 8
O5 B3 O5' 58.5(5) 7 8
O5 B3 O5' 169(3) 12 .
O5 B3 O5' 58.5(5) 2 .
O5 B3 O5' 60.9(5) 7 .
O5' B3 O5' 119.2(4) 8 .
O5 B3 O5' 58.5(5) 12 11
O5 B3 O5' 60.9(5) 2 11
O5 B3 O5' 169(3) 7 11
O5' B3 O5' 119.2(4) 8 11
O5' B3 O5' 119.2(4) . 11
O5 B3 O6 95.6(14) 12 .
O5 B3 O6 95.6(14) 2 .
O5 B3 O6 95.6(14) 7 .
O5' B3 O6 95.0(13) 8 .
O5' B3 O6 95.0(13) . .
O5' B3 O6 95.0(13) 11 .
B1' O3 B1' 132(2) . 2
B1' O3 B1 104.6(16) . 2
B1' O3 B1 54.6(13) 2 2
B1' O3 B1 54.6(13) . .
B1' O3 B1 104.6(16) 2 .
B1 O3 B1 132.7(16) 2 .
B2 O4 B1 123.7(11) . .
B2 O4 Eu1 91.0(5) . 2
B1 O4 Eu1 124.4(12) . 2
B2 O4' B1' 121.9(15) . .
B2 O4' Eu1 90.9(5) . 2
B1' O4' Eu1 123.8(12) . 2
B3 O5 B2 120.6(7) 2 .
B3 O5 Eu1 126.1(8) 2 .
B2 O5 Eu1 98.8(4) . .
B3 O5' B2 119.4(7) . .
B3 O5' Eu1 126.3(8) . .
B2 O5' Eu1 100.4(4) . .
B3 O6 B3 109.471(1) 2 4
B3 O6 B3 109.5 2 .
B3 O6 B3 109.5 4 .
B3 O6 B3 109.471(1) 2 3
B3 O6 B3 109.5 4 3
B3 O6 B3 109.5 . 3

loop_
_geom_bond_atom_site_label_1
_geom_bond_atom_site_label_2
_geom_bond_distance
_geom_bond_site_symmetry_2
O1 Eu1 2.733(6) .
B1 O2 1.31(3) .
B1 O3 1.399(18) .
B1 O4 1.486(17) .
B1' O2' 1.33(4) .
B1' O3 1.37(3) .
B1' O4' 1.51(2) .
Eu1 O5' 2.450(7) 7
Eu1 O5' 2.450(7) 10
Eu1 O5' 2.450(7) .
Eu1 O5 2.478(8) 7
Eu1 O5 2.478(8) 10
Eu1 O5 2.478(8) .
Eu1 O4 2.671(9) 8
Eu1 O4 2.671(9) 9
Eu1 O4 2.671(9) 2
Eu1 O4' 2.681(8) 8
Eu1 O4' 2.681(8) 2
Eu1 O4' 2.681(8) 9
B2 O4' 1.448(13) 2
B2 O4' 1.448(13) .
B2 O5' 1.453(9) .
B2 O5' 1.453(9) 2
B2 O4 1.460(14) .
B2 O4 1.460(14) 2
B2 O5 1.466(9) 2
B2 O5 1.466(9) .
B2 Eu1 3.0659(19) 2
B3 O5 1.356(8) 12
B3 O5 1.356(8) 2
B3 O5 1.356(8) 7
B3 O5' 1.386(8) 8
B3 O5' 1.386(8) .
B3 O5' 1.386(8) 11
B3 O6 1.93(3) .
O3 B1' 1.37(3) 2
O3 B1 1.399(18) 2
O4 Eu1 2.671(9) 2
O4' Eu1 2.681(8) 2
O5 B3 1.356(8) 2
O6 B3 1.93(3) 2
O6 B3 1.93(3) 4
O6 B3 1.93(3) 3

loop_
_platon_squeeze_void_nr
_platon_squeeze_void_average_x
_platon_squeeze_void_average_y
_platon_squeeze_void_average_z
_platon_squeeze_void_volume
_platon_squeeze_void_count_electrons
1 -0.011 -0.002 0.494 3456.0 346.2
